data_4068853
loop_
_publ_author_name
'Mizuta, Tsutomu'
'Tanaka, Nobuyuki'
'Iwakuni, Yukiko'
'Kubo, Kazuyuki'
'Miyoshi, Katsuhiko'

_publ_section_title
;
 Synthesis and Reactivity of Five-Membered P(V)-Phosphapalladacycles
;
_journal_issue 9
_journal_name_full Organometallics
_journal_page_first 2808
_journal_paper_doi 10.1021/om801130f
_journal_volume 28
_journal_year 2009
_chemical_formula_sum 'C71 H113 N2 P4 Pd2 S2'
_chemical_formula_weight 1395.43
_chemical_name_systematic
; 
 ? 
;
_space_group_IT_number 60
_symmetry_cell_setting orthorhombic
_symmetry_space_group_name_Hall '-P 2n 2ab'
_symmetry_space_group_name_H-M 'P b c n'
_atom_sites_solution_hydrogens geom
_atom_sites_solution_primary direct
_atom_sites_solution_secondary difmap
_audit_creation_method SHELXL-97
_cell_angle_alpha 90.00
_cell_angle_beta 90.00
_cell_angle_gamma 90.00
_cell_formula_units_Z 8
_cell_length_a 24.12400(10)
_cell_length_b 24.23800(10)
_cell_length_c 24.66500(10)
_cell_measurement_temperature 200(2)
_cell_volume 14422.06(10)
_computing_cell_refinement 'HKL (Otwinowski, 1997)'
_computing_data_collection 'HKL (Otwinowski, 1997)'
_computing_data_reduction 'HKL (Otwinowski, 1997)'
_computing_structure_refinement 'SHELXL-97 (Sheldrick, 1997)'
_computing_structure_solution 'SHELXS-97 (Sheldrick, 1990)'
_diffrn_ambient_temperature 200(2)
_diffrn_measured_fraction_theta_full 0.995
_diffrn_measured_fraction_theta_max 0.995
_diffrn_measurement_device_type 'Mac Science DIP2030 Imaging Plate'
_diffrn_radiation_monochromator graphite
_diffrn_radiation_source 'fine-focus sealed tube'
_diffrn_radiation_type MoK\a
_diffrn_radiation_wavelength 0.71069
_diffrn_reflns_av_R_equivalents 0.0000
_diffrn_reflns_av_sigmaI/netI 0.0359
_diffrn_reflns_limit_h_max 31
_diffrn_reflns_limit_h_min 0
_diffrn_reflns_limit_k_max 31
_diffrn_reflns_limit_k_min 0
_diffrn_reflns_limit_l_max 32
_diffrn_reflns_limit_l_min 0
_diffrn_reflns_number 17245
_diffrn_reflns_theta_full 27.94
_diffrn_reflns_theta_max 27.94
_diffrn_reflns_theta_min 1.19
_exptl_absorpt_coefficient_mu 0.685
_exptl_absorpt_correction_type none
_exptl_crystal_colour yellow
_exptl_crystal_density_diffrn 1.285
_exptl_crystal_density_method 'not measured'
_exptl_crystal_description stick
_exptl_crystal_F_000 5896
_exptl_crystal_size_max 0.48
_exptl_crystal_size_mid 0.16
_exptl_crystal_size_min 0.12
_refine_diff_density_max 1.150
_refine_diff_density_min -1.176
_refine_diff_density_rms 0.116
_refine_ls_extinction_coef 0.00127(8)
_refine_ls_extinction_expression Fc^*^=kFc[1+0.001xFc^2^\l^3^/sin(2\q)]^-1/4^
_refine_ls_extinction_method SHELXL
_refine_ls_goodness_of_fit_ref 1.064
_refine_ls_hydrogen_treatment constr
_refine_ls_matrix_type full
_refine_ls_number_parameters 724
_refine_ls_number_reflns 17245
_refine_ls_number_restraints 0
_refine_ls_restrained_S_all 1.064
_refine_ls_R_factor_all 0.0652
_refine_ls_R_factor_gt 0.0483
_refine_ls_shift/su_max 0.003
_refine_ls_shift/su_mean 0.000
_refine_ls_structure_factor_coef Fsqd
_refine_ls_weighting_details 'calc w=1/[\s^2^(Fo^2^)+(0.0809P)^2^+11.9347P] where P=(Fo^2^+2Fc^2^)/3'
_refine_ls_weighting_scheme calc
_refine_ls_wR_factor_gt 0.1246
_refine_ls_wR_factor_ref 0.1342
_reflns_number_gt 13656
_reflns_number_total 17245
_reflns_threshold_expression >2sigma(I)
_cod_data_source_file om801130f_si_001.cif
_cod_data_source_block compound-16
_cod_original_sg_symbol_H-M Pbcn
_cod_database_code 4068853

loop_
_symmetry_equiv_pos_as_xyz
'x, y, z'
'-x+1/2, -y+1/2, z+1/2'
'x+1/2, -y+1/2, -z'
'-x, y, -z+1/2'
'-x, -y, -z'
'x-1/2, y-1/2, -z-1/2'
'-x-1/2, y-1/2, z'
'x, -y, z-1/2'

loop_
_atom_site_label
_atom_site_type_symbol
_atom_site_fract_x
_atom_site_fract_y
_atom_site_fract_z
_atom_site_U_iso_or_equiv
_atom_site_adp_type
_atom_site_occupancy
_atom_site_symmetry_multiplicity
_atom_site_calc_flag
_atom_site_refinement_flags
Pd1 Pd 0.767737(10) 0.450140(9) 0.626483(9) 0.01740(7) Uani 1 1 d .
Pd2 Pd 0.700824(9) 0.314525(9) 0.579433(9) 0.01674(7) Uani 1 1 d .
S1 S 0.66896(3) 0.39328(3) 0.52681(3) 0.02077(16) Uani 1 1 d .
S2 S 0.81715(3) 0.41004(3) 0.55012(3) 0.02060(16) Uani 1 1 d .
P1 P 0.69932(3) 0.46132(3) 0.56489(3) 0.01799(16) Uani 1 1 d .
P2 P 0.84873(3) 0.44104(3) 0.68657(3) 0.01904(16) Uani 1 1 d .
P3 P 0.78261(3) 0.33408(3) 0.53973(3) 0.01673(16) Uani 1 1 d .
P4 P 0.60633(3) 0.29472(3) 0.61267(3) 0.02005(17) Uani 1 1 d .
N1 N 0.71120(12) 0.50931(11) 0.51678(11) 0.0246(6) Uani 1 1 d .
N2 N 0.78490(12) 0.31963(11) 0.47281(11) 0.0229(6) Uani 1 1 d .
C1 C 0.64274(13) 0.49057(12) 0.60407(13) 0.0213(6) Uani 1 1 d .
C2 C 0.59095(15) 0.50258(15) 0.58424(15) 0.0292(7) Uani 1 1 d .
H1 H 0.5823 0.4946 0.5475 0.035 Uiso 1 1 calc R
C3 C 0.55060(16) 0.52668(17) 0.61790(17) 0.0371(9) Uani 1 1 d .
H2 H 0.5147 0.5346 0.6040 0.044 Uiso 1 1 calc R
C4 C 0.56322(15) 0.53865(15) 0.67073(17) 0.0341(8) Uani 1 1 d .
H3 H 0.5358 0.5549 0.6933 0.041 Uiso 1 1 calc R
C5 C 0.63094(17) 0.54157(15) 0.74618(15) 0.0331(8) Uani 1 1 d .
H4 H 0.6044 0.5581 0.7695 0.040 Uiso 1 1 calc R
C6 C 0.68326(17) 0.53144(16) 0.76412(15) 0.0348(8) Uani 1 1 d .
H5 H 0.6934 0.5422 0.7998 0.042 Uiso 1 1 calc R
C7 C 0.72267(15) 0.50534(15) 0.73073(15) 0.0303(8) Uani 1 1 d .
H6 H 0.7584 0.4982 0.7454 0.036 Uiso 1 1 calc R
C8 C 0.71231(13) 0.48954(12) 0.67808(12) 0.0202(6) Uani 1 1 d .
C9 C 0.65753(13) 0.50229(12) 0.65867(13) 0.0216(6) Uani 1 1 d .
C10 C 0.61655(15) 0.52725(13) 0.69253(14) 0.0269(7) Uani 1 1 d .
C11 C 0.71453(16) 0.49562(15) 0.45850(14) 0.0290(7) Uani 1 1 d .
H7 H 0.7150 0.4544 0.4566 0.035 Uiso 1 1 calc R
C12 C 0.7676(2) 0.51476(18) 0.43023(18) 0.0468(11) Uani 1 1 d .
H8 H 0.7689 0.5552 0.4299 0.070 Uiso 1 1 calc R
H9 H 0.7680 0.5009 0.3929 0.070 Uiso 1 1 calc R
H10 H 0.7999 0.5004 0.4498 0.070 Uiso 1 1 calc R
C13 C 0.6627(2) 0.5137(2) 0.42719(18) 0.0502(11) Uani 1 1 d .
H11 H 0.6295 0.5011 0.4464 0.075 Uiso 1 1 calc R
H12 H 0.6634 0.4975 0.3908 0.075 Uiso 1 1 calc R
H13 H 0.6622 0.5540 0.4243 0.075 Uiso 1 1 calc R
C14 C 0.72664(17) 0.56421(14) 0.53917(16) 0.0328(8) Uani 1 1 d .
H14 H 0.7116 0.5649 0.5769 0.039 Uiso 1 1 calc R
C15 C 0.78884(19) 0.57384(17) 0.5448(2) 0.0462(11) Uani 1 1 d .
H15 H 0.8064 0.5406 0.5595 0.069 Uiso 1 1 calc R
H16 H 0.7954 0.6049 0.5694 0.069 Uiso 1 1 calc R
H17 H 0.8047 0.5822 0.5092 0.069 Uiso 1 1 calc R
C16 C 0.69968(19) 0.61218(15) 0.51030(19) 0.0436(10) Uani 1 1 d .
H18 H 0.7136 0.6142 0.4730 0.065 Uiso 1 1 calc R
H19 H 0.7086 0.6465 0.5294 0.065 Uiso 1 1 calc R
H20 H 0.6594 0.6069 0.5098 0.065 Uiso 1 1 calc R
C17 C 0.84331(14) 0.38437(12) 0.73680(13) 0.0226(6) Uani 1 1 d .
H21 H 0.8801 0.3806 0.7552 0.027 Uiso 1 1 calc R
C18 C 0.83107(16) 0.33002(14) 0.70693(14) 0.0292(7) Uani 1 1 d .
H22 H 0.7952 0.3332 0.6876 0.035 Uiso 1 1 calc R
H23 H 0.8603 0.3232 0.6796 0.035 Uiso 1 1 calc R
C19 C 0.82867(19) 0.28154(15) 0.74618(16) 0.0384(9) Uani 1 1 d .
H24 H 0.8191 0.2475 0.7260 0.046 Uiso 1 1 calc R
H25 H 0.8656 0.2762 0.7629 0.046 Uiso 1 1 calc R
C20 C 0.7861(2) 0.29111(17) 0.79030(18) 0.0450(10) Uani 1 1 d .
H26 H 0.7874 0.2602 0.8165 0.054 Uiso 1 1 calc R
H27 H 0.7486 0.2920 0.7740 0.054 Uiso 1 1 calc R
C21 C 0.7968(2) 0.34522(17) 0.81998(16) 0.0455(11) Uani 1 1 d .
H28 H 0.7669 0.3517 0.8467 0.055 Uiso 1 1 calc R
H29 H 0.8323 0.3427 0.8400 0.055 Uiso 1 1 calc R
C22 C 0.79932(18) 0.39346(15) 0.78047(15) 0.0356(9) Uani 1 1 d .
H30 H 0.8079 0.4277 0.8006 0.043 Uiso 1 1 calc R
H31 H 0.7627 0.3982 0.7630 0.043 Uiso 1 1 calc R
C23 C 0.91167(14) 0.42128(13) 0.64669(13) 0.0245(7) Uani 1 1 d .
H32 H 0.8986 0.3922 0.6209 0.029 Uiso 1 1 calc R
C24 C 0.96088(15) 0.39505(16) 0.67658(15) 0.0327(8) Uani 1 1 d .
H33 H 0.9774 0.4223 0.7017 0.039 Uiso 1 1 calc R
H34 H 0.9478 0.3633 0.6983 0.039 Uiso 1 1 calc R
C25 C 1.00484(17) 0.37560(19) 0.63583(18) 0.0448(10) Uani 1 1 d .
H35 H 1.0371 0.3607 0.6558 0.054 Uiso 1 1 calc R
H36 H 0.9893 0.3454 0.6135 0.054 Uiso 1 1 calc R
C26 C 1.02384(18) 0.4220(2) 0.5991(2) 0.0520(12) Uani 1 1 d .
H37 H 1.0503 0.4073 0.5719 0.062 Uiso 1 1 calc R
H38 H 1.0433 0.4503 0.6209 0.062 Uiso 1 1 calc R
C27 C 0.97450(19) 0.44839(19) 0.56999(17) 0.0441(10) Uani 1 1 d .
H39 H 0.9876 0.4797 0.5476 0.053 Uiso 1 1 calc R
H40 H 0.9572 0.4210 0.5455 0.053 Uiso 1 1 calc R
C28 C 0.93148(16) 0.46896(15) 0.61054(14) 0.0295(7) Uani 1 1 d .
H41 H 0.8995 0.4849 0.5908 0.035 Uiso 1 1 calc R
H42 H 0.9479 0.4983 0.6333 0.035 Uiso 1 1 calc R
C29 C 0.86688(13) 0.50211(13) 0.72860(13) 0.0219(6) Uani 1 1 d .
H43 H 0.8390 0.5023 0.7586 0.026 Uiso 1 1 calc R
C30 C 0.92355(14) 0.50184(14) 0.75713(14) 0.0252(7) Uani 1 1 d .
H44 H 0.9284 0.4668 0.7772 0.030 Uiso 1 1 calc R
H45 H 0.9535 0.5045 0.7298 0.030 Uiso 1 1 calc R
C31 C 0.92746(17) 0.55059(14) 0.79657(15) 0.0325(8) Uani 1 1 d .
H46 H 0.9646 0.5509 0.8137 0.039 Uiso 1 1 calc R
H47 H 0.8995 0.5461 0.8256 0.039 Uiso 1 1 calc R
C32 C 0.91775(16) 0.60562(14) 0.76717(16) 0.0342(8) Uani 1 1 d .
H48 H 0.9184 0.6361 0.7939 0.041 Uiso 1 1 calc R
H49 H 0.9480 0.6119 0.7408 0.041 Uiso 1 1 calc R
C33 C 0.86223(16) 0.60567(14) 0.73755(16) 0.0314(8) Uani 1 1 d .
H50 H 0.8582 0.6405 0.7170 0.038 Uiso 1 1 calc R
H51 H 0.8318 0.6037 0.7644 0.038 Uiso 1 1 calc R
C34 C 0.85777(15) 0.55664(13) 0.69838(14) 0.0264(7) Uani 1 1 d .
H52 H 0.8207 0.5565 0.6813 0.032 Uiso 1 1 calc R
H53 H 0.8859 0.5605 0.6694 0.032 Uiso 1 1 calc R
C35 C 0.83022(13) 0.28394(13) 0.56816(13) 0.0208(6) Uani 1 1 d .
C36 C 0.88646(14) 0.28189(15) 0.55728(15) 0.0282(7) Uani 1 1 d .
H54 H 0.9032 0.3090 0.5348 0.034 Uiso 1 1 calc R
C37 C 0.91864(15) 0.23912(16) 0.57995(16) 0.0348(8) Uani 1 1 d .
H55 H 0.9574 0.2377 0.5732 0.042 Uiso 1 1 calc R
C38 C 0.89422(15) 0.19979(15) 0.61148(16) 0.0326(8) Uani 1 1 d .
H56 H 0.9164 0.1710 0.6260 0.039 Uiso 1 1 calc R
C39 C 0.81110(16) 0.15998(14) 0.65541(16) 0.0313(8) Uani 1 1 d .
H57 H 0.8322 0.1305 0.6703 0.038 Uiso 1 1 calc R
C40 C 0.75559(16) 0.16344(14) 0.66499(16) 0.0328(8) Uani 1 1 d .
H58 H 0.7383 0.1359 0.6866 0.039 Uiso 1 1 calc R
C41 C 0.72319(15) 0.20668(14) 0.64381(15) 0.0279(7) Uani 1 1 d .
H59 H 0.6847 0.2072 0.6517 0.034 Uiso 1 1 calc R
C42 C 0.74508(13) 0.24879(12) 0.61174(13) 0.0194(6) Uani 1 1 d .
C43 C 0.80353(13) 0.24480(13) 0.60151(13) 0.0200(6) Uani 1 1 d .
C44 C 0.83706(14) 0.20076(13) 0.62308(14) 0.0254(7) Uani 1 1 d .
C45 C 0.79146(16) 0.36284(15) 0.43149(13) 0.0290(8) Uani 1 1 d .
H60 H 0.7857 0.3986 0.4510 0.035 Uiso 1 1 calc R
C46 C 0.7488(3) 0.36212(19) 0.38648(18) 0.0548(13) Uani 1 1 d .
H61 H 0.7542 0.3292 0.3640 0.082 Uiso 1 1 calc R
H62 H 0.7530 0.3952 0.3640 0.082 Uiso 1 1 calc R
H63 H 0.7115 0.3615 0.4022 0.082 Uiso 1 1 calc R
C47 C 0.8509(2) 0.3649(2) 0.4098(2) 0.0602(14) Uani 1 1 d .
H64 H 0.8770 0.3649 0.4403 0.090 Uiso 1 1 calc R
H65 H 0.8560 0.3986 0.3884 0.090 Uiso 1 1 calc R
H66 H 0.8578 0.3326 0.3869 0.090 Uiso 1 1 calc R
C48 C 0.77173(17) 0.26112(15) 0.45932(14) 0.0334(8) Uani 1 1 d .
H67 H 0.7786 0.2401 0.4935 0.040 Uiso 1 1 calc R
C49 C 0.7120(2) 0.2505(2) 0.44549(19) 0.0541(13) Uani 1 1 d .
H68 H 0.6881 0.2684 0.4724 0.081 Uiso 1 1 calc R
H69 H 0.7050 0.2106 0.4456 0.081 Uiso 1 1 calc R
H70 H 0.7039 0.2654 0.4094 0.081 Uiso 1 1 calc R
C50 C 0.8112(2) 0.23629(17) 0.41784(17) 0.0459(11) Uani 1 1 d .
H71 H 0.8073 0.2559 0.3833 0.069 Uiso 1 1 calc R
H72 H 0.8022 0.1972 0.4126 0.069 Uiso 1 1 calc R
H73 H 0.8494 0.2397 0.4309 0.069 Uiso 1 1 calc R
C51 C 0.59394(14) 0.31144(13) 0.68504(13) 0.0240(7) Uani 1 1 d .
H74 H 0.5530 0.3102 0.6911 0.029 Uiso 1 1 calc R
C52 C 0.61301(18) 0.37043(15) 0.69670(15) 0.0353(8) Uani 1 1 d .
H75 H 0.6534 0.3734 0.6901 0.042 Uiso 1 1 calc R
H76 H 0.5939 0.3961 0.6717 0.042 Uiso 1 1 calc R
C53 C 0.6005(2) 0.38694(16) 0.75528(17) 0.0436(10) Uani 1 1 d .
H77 H 0.6156 0.4243 0.7621 0.052 Uiso 1 1 calc R
H78 H 0.5598 0.3885 0.7605 0.052 Uiso 1 1 calc R
C54 C 0.6250(2) 0.34700(18) 0.79583(16) 0.0445(10) Uani 1 1 d .
H79 H 0.6660 0.3494 0.7946 0.053 Uiso 1 1 calc R
H80 H 0.6129 0.3572 0.8328 0.053 Uiso 1 1 calc R
C55 C 0.6072(2) 0.28852(17) 0.78367(16) 0.0452(10) Uani 1 1 d .
H81 H 0.5668 0.2851 0.7897 0.054 Uiso 1 1 calc R
H82 H 0.6261 0.2630 0.8090 0.054 Uiso 1 1 calc R
C56 C 0.62058(18) 0.27163(16) 0.72558(15) 0.0353(8) Uani 1 1 d .
H83 H 0.6067 0.2338 0.7189 0.042 Uiso 1 1 calc R
H84 H 0.6613 0.2715 0.7204 0.042 Uiso 1 1 calc R
C57 C 0.55505(14) 0.34100(14) 0.57826(14) 0.0260(7) Uani 1 1 d .
H85 H 0.5735 0.3779 0.5771 0.031 Uiso 1 1 calc R
C58 C 0.49864(15) 0.35185(16) 0.60543(17) 0.0341(8) Uani 1 1 d .
H86 H 0.4766 0.3174 0.6058 0.041 Uiso 1 1 calc R
H87 H 0.5045 0.3636 0.6434 0.041 Uiso 1 1 calc R
C59 C 0.46700(16) 0.39658(17) 0.57482(18) 0.0412(10) Uani 1 1 d .
H88 H 0.4301 0.4016 0.5916 0.049 Uiso 1 1 calc R
H89 H 0.4873 0.4319 0.5778 0.049 Uiso 1 1 calc R
C60 C 0.45976(18) 0.38203(19) 0.51510(19) 0.0470(11) Uani 1 1 d .
H90 H 0.4411 0.4130 0.4963 0.056 Uiso 1 1 calc R
H91 H 0.4357 0.3491 0.5119 0.056 Uiso 1 1 calc R
C61 C 0.51544(17) 0.37041(17) 0.48770(17) 0.0400(9) Uani 1 1 d .
H92 H 0.5380 0.4045 0.4872 0.048 Uiso 1 1 calc R
H93 H 0.5091 0.3587 0.4497 0.048 Uiso 1 1 calc R
C62 C 0.54692(15) 0.32490(15) 0.51827(15) 0.0294(7) Uani 1 1 d .
H94 H 0.5835 0.3190 0.5011 0.035 Uiso 1 1 calc R
H95 H 0.5258 0.2899 0.5161 0.035 Uiso 1 1 calc R
C63 C 0.58078(13) 0.22245(13) 0.60540(14) 0.0231(6) Uani 1 1 d .
H96 H 0.6003 0.2012 0.6344 0.028 Uiso 1 1 calc R
C64 C 0.51900(14) 0.21297(14) 0.61591(15) 0.0285(7) Uani 1 1 d .
H97 H 0.5090 0.2280 0.6519 0.034 Uiso 1 1 calc R
H98 H 0.4970 0.2328 0.5882 0.034 Uiso 1 1 calc R
C65 C 0.50489(17) 0.15155(16) 0.61400(17) 0.0372(9) Uani 1 1 d .
H99 H 0.5245 0.1322 0.6437 0.045 Uiso 1 1 calc R
H100 H 0.4646 0.1466 0.6196 0.045 Uiso 1 1 calc R
C66 C 0.52146(18) 0.12622(17) 0.56011(18) 0.0410(9) Uani 1 1 d .
H101 H 0.5001 0.1437 0.5305 0.049 Uiso 1 1 calc R
H102 H 0.5128 0.0863 0.5603 0.049 Uiso 1 1 calc R
C67 C 0.58306(17) 0.13441(15) 0.55021(17) 0.0373(9) Uani 1 1 d .
H103 H 0.5929 0.1189 0.5144 0.045 Uiso 1 1 calc R
H104 H 0.6043 0.1141 0.5782 0.045 Uiso 1 1 calc R
C68 C 0.59936(15) 0.19571(14) 0.55188(15) 0.0309(8) Uani 1 1 d .
H105 H 0.5819 0.2153 0.5211 0.037 Uiso 1 1 calc R
H106 H 0.6401 0.1992 0.5481 0.037 Uiso 1 1 calc R
C69 C 0.3972(6) 0.3535(6) 0.1402(5) 0.143(7) Uiso 0.50 1 d PG
H107 H 0.3820 0.3493 0.0976 0.214 Uiso 0.50 1 d PG
H108 H 0.3605 0.3541 0.1677 0.214 Uiso 0.50 1 d PG
H109 H 0.4191 0.3939 0.1439 0.214 Uiso 0.50 1 d PG
C70 C 0.4353(4) 0.3068(4) 0.1545(4) 0.080(4) Uiso 0.50 1 d PG
H110 H 0.4135 0.2663 0.1507 0.096 Uiso 0.50 1 d PG
H111 H 0.4721 0.3061 0.1269 0.096 Uiso 0.50 1 d PG
C71 C 0.4563(4) 0.3126(3) 0.2131(4) 0.087(5) Uiso 0.50 1 d PG
H112 H 0.4197 0.3131 0.2408 0.105 Uiso 0.50 1 d PG
H113 H 0.4783 0.3529 0.2170 0.105 Uiso 0.50 1 d PG
C72 C 0.4945(6) 0.2655(4) 0.2271(5) 0.266(19) Uiso 0.50 1 d PG
H114 H 0.4721 0.2253 0.2221 0.319 Uiso 0.50 1 d PG
H115 H 0.5309 0.2657 0.1988 0.319 Uiso 0.50 1 d PG
C73 C 0.5159(6) 0.2700(4) 0.2847(5) 0.080(4) Uiso 0.50 1 d PG
H116 H 0.4801 0.2683 0.3137 0.096 Uiso 0.50 1 d PG
H117 H 0.5432 0.2337 0.2939 0.096 Uiso 0.50 1 d PG
C74 C 0.5479(9) 0.3227(6) 0.2933(7) 0.241(19) Uiso 0.50 1 d PG
H118 H 0.5632 0.3252 0.3360 0.362 Uiso 0.50 1 d PG
H119 H 0.5843 0.3248 0.2655 0.362 Uiso 0.50 1 d PG
H120 H 0.5210 0.3594 0.2853 0.362 Uiso 0.50 1 d PG

loop_
_atom_site_aniso_label
_atom_site_aniso_U_11
_atom_site_aniso_U_22
_atom_site_aniso_U_33
_atom_site_aniso_U_23
_atom_site_aniso_U_13
_atom_site_aniso_U_12
Pd1 0.01676(12) 0.01832(12) 0.01713(12) -0.00018(8) -0.00071(8) 0.00026(8)
Pd2 0.01490(12) 0.01719(12) 0.01812(12) 0.00134(8) 0.00042(8) -0.00010(8)
S1 0.0200(4) 0.0195(3) 0.0228(4) 0.0019(3) -0.0046(3) -0.0020(3)
S2 0.0193(4) 0.0205(4) 0.0220(4) -0.0024(3) 0.0015(3) -0.0037(3)
P1 0.0170(4) 0.0177(3) 0.0193(4) 0.0020(3) -0.0009(3) 0.0007(3)
P2 0.0183(4) 0.0209(4) 0.0179(4) -0.0002(3) -0.0015(3) -0.0003(3)
P3 0.0157(4) 0.0180(3) 0.0164(4) -0.0003(3) 0.0013(3) -0.0007(3)
P4 0.0161(4) 0.0220(4) 0.0220(4) 0.0033(3) 0.0014(3) -0.0007(3)
N1 0.0295(15) 0.0220(13) 0.0222(14) 0.0030(11) 0.0017(12) -0.0016(11)
N2 0.0292(15) 0.0205(13) 0.0190(13) -0.0021(10) 0.0006(11) -0.0027(11)
C1 0.0220(16) 0.0177(14) 0.0242(16) 0.0040(12) 0.0011(13) 0.0009(11)
C2 0.0246(18) 0.0294(17) 0.0337(19) 0.0016(14) -0.0028(15) 0.0073(14)
C3 0.0232(19) 0.041(2) 0.047(2) -0.0001(18) -0.0032(16) 0.0092(15)
C4 0.0243(18) 0.0355(19) 0.042(2) -0.0005(16) 0.0081(16) 0.0072(14)
C5 0.035(2) 0.0330(18) 0.0318(19) -0.0082(15) 0.0082(16) 0.0026(15)
C6 0.036(2) 0.043(2) 0.0256(18) -0.0140(16) 0.0081(16) 0.0002(16)
C7 0.0272(18) 0.0380(19) 0.0258(17) -0.0067(15) 0.0012(14) 0.0007(14)
C8 0.0203(15) 0.0218(14) 0.0184(14) -0.0036(12) 0.0061(12) 0.0017(11)
C9 0.0219(16) 0.0170(13) 0.0260(16) 0.0023(12) 0.0057(13) 0.0004(11)
C10 0.0266(18) 0.0219(15) 0.0320(18) -0.0017(13) 0.0077(14) 0.0010(13)
C11 0.039(2) 0.0276(17) 0.0203(16) 0.0070(13) 0.0019(14) 0.0025(14)
C12 0.062(3) 0.036(2) 0.042(2) 0.0065(18) 0.025(2) -0.0037(19)
C13 0.058(3) 0.058(3) 0.035(2) 0.003(2) -0.014(2) 0.010(2)
C14 0.040(2) 0.0235(16) 0.035(2) 0.0045(15) 0.0009(16) -0.0038(14)
C15 0.046(3) 0.033(2) 0.060(3) 0.0006(19) -0.006(2) -0.0145(18)
C16 0.052(3) 0.0261(18) 0.053(3) 0.0072(18) 0.005(2) 0.0084(17)
C17 0.0274(17) 0.0220(15) 0.0184(15) 0.0025(12) -0.0030(13) -0.0034(12)
C18 0.038(2) 0.0275(16) 0.0222(17) -0.0007(13) -0.0051(14) -0.0032(14)
C19 0.058(3) 0.0237(17) 0.034(2) 0.0041(15) -0.0046(18) -0.0014(16)
C20 0.060(3) 0.034(2) 0.041(2) 0.0112(18) 0.005(2) -0.0117(19)
C21 0.070(3) 0.037(2) 0.029(2) 0.0076(17) 0.015(2) -0.006(2)
C22 0.049(2) 0.0305(18) 0.0273(18) 0.0015(15) 0.0109(17) -0.0028(16)
C23 0.0248(17) 0.0266(16) 0.0222(16) -0.0024(13) 0.0004(13) -0.0028(13)
C24 0.0251(18) 0.042(2) 0.0309(19) -0.0061(16) -0.0016(15) 0.0067(15)
C25 0.026(2) 0.058(3) 0.051(3) -0.021(2) 0.0002(18) 0.0117(18)
C26 0.030(2) 0.072(3) 0.053(3) -0.022(2) 0.015(2) -0.001(2)
C27 0.043(2) 0.054(3) 0.035(2) -0.0103(18) 0.0143(19) -0.008(2)
C28 0.0289(19) 0.0341(18) 0.0255(17) -0.0019(14) 0.0045(14) -0.0066(14)
C29 0.0205(15) 0.0243(15) 0.0209(15) -0.0018(12) -0.0014(12) -0.0026(12)
C30 0.0245(17) 0.0271(16) 0.0241(16) -0.0062(13) -0.0053(13) 0.0015(13)
C31 0.033(2) 0.0326(18) 0.0323(19) -0.0121(15) -0.0070(16) 0.0038(15)
C32 0.035(2) 0.0282(17) 0.039(2) -0.0096(15) -0.0075(17) -0.0049(15)
C33 0.033(2) 0.0232(16) 0.038(2) -0.0020(14) -0.0074(16) -0.0002(14)
C34 0.0300(19) 0.0224(15) 0.0269(17) -0.0004(13) -0.0069(14) -0.0029(13)
C35 0.0208(16) 0.0219(14) 0.0196(15) -0.0010(12) 0.0024(12) -0.0002(12)
C36 0.0205(17) 0.0332(18) 0.0307(18) -0.0008(14) 0.0018(14) 0.0037(13)
C37 0.0187(17) 0.038(2) 0.047(2) 0.0027(17) 0.0019(16) 0.0064(14)
C38 0.0257(18) 0.0316(18) 0.041(2) 0.0013(16) -0.0048(16) 0.0105(14)
C39 0.0317(19) 0.0223(16) 0.040(2) 0.0046(15) -0.0027(16) 0.0043(14)
C40 0.036(2) 0.0206(15) 0.041(2) 0.0122(15) -0.0008(17) -0.0021(14)
C41 0.0243(17) 0.0244(16) 0.0350(19) 0.0070(14) -0.0004(14) -0.0024(13)
C42 0.0196(15) 0.0166(13) 0.0219(15) 0.0032(11) -0.0021(12) 0.0018(11)
C43 0.0183(15) 0.0210(14) 0.0208(15) -0.0032(12) -0.0015(12) 0.0020(11)
C44 0.0220(16) 0.0217(15) 0.0326(18) -0.0026(13) -0.0061(14) 0.0074(12)
C45 0.042(2) 0.0291(17) 0.0157(15) 0.0016(13) 0.0014(14) -0.0011(15)
C46 0.087(4) 0.047(3) 0.030(2) 0.0032(19) -0.018(2) 0.006(3)
C47 0.068(3) 0.065(3) 0.047(3) -0.002(2) 0.031(3) -0.022(3)
C48 0.054(3) 0.0255(17) 0.0203(16) -0.0062(13) 0.0036(16) -0.0060(16)
C49 0.062(3) 0.061(3) 0.039(2) -0.021(2) 0.010(2) -0.032(2)
C50 0.068(3) 0.032(2) 0.039(2) -0.0110(17) 0.005(2) 0.0067(19)
C51 0.0223(16) 0.0243(15) 0.0254(16) 0.0016(13) 0.0045(13) 0.0001(12)
C52 0.045(2) 0.0279(18) 0.0332(19) -0.0029(15) 0.0073(17) -0.0095(16)
C53 0.061(3) 0.034(2) 0.036(2) -0.0094(17) 0.010(2) -0.0053(18)
C54 0.049(3) 0.057(3) 0.027(2) -0.0101(18) -0.0001(18) -0.001(2)
C55 0.064(3) 0.044(2) 0.027(2) 0.0066(17) -0.0032(19) 0.003(2)
C56 0.043(2) 0.037(2) 0.0260(18) 0.0030(15) -0.0038(16) 0.0067(16)
C57 0.0170(16) 0.0283(16) 0.0328(18) 0.0055(14) -0.0002(13) 0.0010(12)
C58 0.0209(17) 0.040(2) 0.042(2) 0.0114(17) 0.0043(16) 0.0105(15)
C59 0.0227(19) 0.036(2) 0.065(3) 0.0159(19) 0.0027(18) 0.0095(15)
C60 0.031(2) 0.048(2) 0.062(3) 0.021(2) -0.011(2) 0.0065(18)
C61 0.034(2) 0.045(2) 0.041(2) 0.0133(18) -0.0116(18) 0.0009(17)
C62 0.0221(17) 0.0348(18) 0.0313(18) 0.0073(15) -0.0034(14) -0.0013(14)
C63 0.0179(15) 0.0246(15) 0.0270(16) 0.0023(13) 0.0024(13) -0.0007(12)
C64 0.0196(16) 0.0305(17) 0.0353(19) 0.0012(14) 0.0049(14) -0.0061(13)
C65 0.029(2) 0.038(2) 0.045(2) 0.0044(17) 0.0000(17) -0.0110(16)
C66 0.039(2) 0.035(2) 0.049(2) -0.0042(18) -0.0082(19) -0.0088(17)
C67 0.039(2) 0.0309(18) 0.042(2) -0.0094(16) -0.0020(18) -0.0006(16)
C68 0.0266(18) 0.0319(18) 0.0342(19) -0.0043(15) 0.0030(15) -0.0024(14)

loop_
_atom_type_symbol
_atom_type_description
_atom_type_scat_dispersion_real
_atom_type_scat_dispersion_imag
_atom_type_scat_source
C C 0.0033 0.0016 'International Tables Vol C Tables 4.2.6.8 and 6.1.1.4'
H H 0.0000 0.0000 'International Tables Vol C Tables 4.2.6.8 and 6.1.1.4'
N N 0.0061 0.0033 'International Tables Vol C Tables 4.2.6.8 and 6.1.1.4'
P P 0.1023 0.0942 'International Tables Vol C Tables 4.2.6.8 and 6.1.1.4'
S S 0.1246 0.1234 'International Tables Vol C Tables 4.2.6.8 and 6.1.1.4'
Pd Pd -0.9988 1.0072 'International Tables Vol C Tables 4.2.6.8 and 6.1.1.4'

loop_
_geom_angle_atom_site_label_1
_geom_angle_atom_site_label_2
_geom_angle_atom_site_label_3
_geom_angle
_geom_angle_site_symmetry_1
_geom_angle_site_symmetry_3
C8 Pd1 P1 83.49(9) . .
C8 Pd1 S2 166.74(9) . .
P1 Pd1 S2 83.41(3) . .
C8 Pd1 P2 100.56(9) . .
P1 Pd1 P2 174.31(3) . .
S2 Pd1 P2 92.37(3) . .
C42 Pd2 P3 82.99(9) . .
C42 Pd2 S1 165.70(9) . .
P3 Pd2 S1 83.09(3) . .
C42 Pd2 P4 101.42(9) . .
P3 Pd2 P4 173.45(3) . .
S1 Pd2 P4 92.18(3) . .
P1 S1 Pd2 106.02(4) . .
P3 S2 Pd1 104.96(4) . .
N1 P1 C1 103.47(14) . .
N1 P1 S1 107.18(11) . .
C1 P1 S1 106.95(11) . .
N1 P1 Pd1 115.58(11) . .
C1 P1 Pd1 103.77(11) . .
S1 P1 Pd1 118.43(4) . .
C17 P2 C29 103.52(14) . .
C17 P2 C23 102.63(15) . .
C29 P2 C23 107.80(15) . .
C17 P2 Pd1 114.37(11) . .
C29 P2 Pd1 116.82(11) . .
C23 P2 Pd1 110.52(11) . .
N2 P3 C35 102.62(14) . .
N2 P3 S2 107.28(10) . .
C35 P3 S2 107.33(11) . .
N2 P3 Pd2 114.20(11) . .
C35 P3 Pd2 104.22(11) . .
S2 P3 Pd2 119.57(4) . .
C51 P4 C63 104.15(15) . .
C51 P4 C57 101.47(15) . .
C63 P4 C57 107.49(15) . .
C51 P4 Pd2 115.20(11) . .
C63 P4 Pd2 117.10(11) . .
C57 P4 Pd2 110.04(11) . .
C11 N1 C14 123.2(3) . .
C11 N1 P1 122.6(2) . .
C14 N1 P1 113.5(2) . .
C45 N2 C48 123.1(3) . .
C45 N2 P3 122.3(2) . .
C48 N2 P3 114.1(2) . .
C2 C1 C9 121.6(3) . .
C2 C1 P1 125.2(3) . .
C9 C1 P1 113.2(2) . .
C1 C2 C3 120.5(3) . .
C1 C2 H1 119.8 . .
C3 C2 H1 119.8 . .
C4 C3 C2 119.7(3) . .
C4 C3 H2 120.1 . .
C2 C3 H2 120.1 . .
C3 C4 C10 121.3(3) . .
C3 C4 H3 119.3 . .
C10 C4 H3 119.3 . .
C6 C5 C10 119.3(3) . .
C6 C5 H4 120.4 . .
C10 C5 H4 120.4 . .
C5 C6 C7 121.2(3) . .
C5 C6 H5 119.4 . .
C7 C6 H5 119.4 . .
C8 C7 C6 123.7(4) . .
C8 C7 H6 118.2 . .
C6 C7 H6 118.2 . .
C7 C8 C9 114.9(3) . .
C7 C8 Pd1 126.1(3) . .
C9 C8 Pd1 119.1(2) . .
C1 C9 C10 117.7(3) . .
C1 C9 C8 120.2(3) . .
C10 C9 C8 122.1(3) . .
C5 C10 C4 122.0(3) . .
C5 C10 C9 118.8(3) . .
C4 C10 C9 119.2(3) . .
N1 C11 C12 114.9(3) . .
N1 C11 C13 112.4(3) . .
C12 C11 C13 111.5(3) . .
N1 C11 H7 105.7 . .
C12 C11 H7 105.7 . .
C13 C11 H7 105.7 . .
C11 C12 H8 109.5 . .
C11 C12 H9 109.5 . .
H8 C12 H9 109.5 . .
C11 C12 H10 109.5 . .
H8 C12 H10 109.5 . .
H9 C12 H10 109.5 . .
C11 C13 H11 109.5 . .
C11 C13 H12 109.5 . .
H11 C13 H12 109.5 . .
C11 C13 H13 109.5 . .
H11 C13 H13 109.5 . .
H12 C13 H13 109.5 . .
N1 C14 C16 113.9(3) . .
N1 C14 C15 114.6(3) . .
C16 C14 C15 110.4(3) . .
N1 C14 H14 105.7 . .
C16 C14 H14 105.7 . .
C15 C14 H14 105.7 . .
C14 C15 H15 109.5 . .
C14 C15 H16 109.5 . .
H15 C15 H16 109.5 . .
C14 C15 H17 109.5 . .
H15 C15 H17 109.5 . .
H16 C15 H17 109.5 . .
C14 C16 H18 109.5 . .
C14 C16 H19 109.5 . .
H18 C16 H19 109.5 . .
C14 C16 H20 109.5 . .
H18 C16 H20 109.5 . .
H19 C16 H20 109.5 . .
C22 C17 C18 109.1(3) . .
C22 C17 P2 114.4(2) . .
C18 C17 P2 109.1(2) . .
C22 C17 H21 108.0 . .
C18 C17 H21 108.0 . .
P2 C17 H21 108.0 . .
C19 C18 C17 111.3(3) . .
C19 C18 H22 109.4 . .
C17 C18 H22 109.4 . .
C19 C18 H23 109.4 . .
C17 C18 H23 109.4 . .
H22 C18 H23 108.0 . .
C20 C19 C18 111.4(3) . .
C20 C19 H24 109.4 . .
C18 C19 H24 109.4 . .
C20 C19 H25 109.4 . .
C18 C19 H25 109.4 . .
H24 C19 H25 108.0 . .
C19 C20 C21 111.2(3) . .
C19 C20 H26 109.4 . .
C21 C20 H26 109.4 . .
C19 C20 H27 109.4 . .
C21 C20 H27 109.4 . .
H26 C20 H27 108.0 . .
C22 C21 C20 111.1(3) . .
C22 C21 H28 109.4 . .
C20 C21 H28 109.4 . .
C22 C21 H29 109.4 . .
C20 C21 H29 109.4 . .
H28 C21 H29 108.0 . .
C21 C22 C17 111.6(3) . .
C21 C22 H30 109.3 . .
C17 C22 H30 109.3 . .
C21 C22 H31 109.3 . .
C17 C22 H31 109.3 . .
H30 C22 H31 108.0 . .
C24 C23 C28 110.5(3) . .
C24 C23 P2 118.8(2) . .
C28 C23 P2 111.4(2) . .
C24 C23 H32 105.0 . .
C28 C23 H32 105.0 . .
P2 C23 H32 105.0 . .
C25 C24 C23 110.3(3) . .
C25 C24 H33 109.6 . .
C23 C24 H33 109.6 . .
C25 C24 H34 109.6 . .
C23 C24 H34 109.6 . .
H33 C24 H34 108.1 . .
C26 C25 C24 111.9(4) . .
C26 C25 H35 109.2 . .
C24 C25 H35 109.2 . .
C26 C25 H36 109.2 . .
C24 C25 H36 109.2 . .
H35 C25 H36 107.9 . .
C25 C26 C27 110.8(4) . .
C25 C26 H37 109.5 . .
C27 C26 H37 109.5 . .
C25 C26 H38 109.5 . .
C27 C26 H38 109.5 . .
H37 C26 H38 108.1 . .
C28 C27 C26 111.0(3) . .
C28 C27 H39 109.4 . .
C26 C27 H39 109.4 . .
C28 C27 H40 109.4 . .
C26 C27 H40 109.4 . .
H39 C27 H40 108.0 . .
C27 C28 C23 110.3(3) . .
C27 C28 H41 109.6 . .
C23 C28 H41 109.6 . .
C27 C28 H42 109.6 . .
C23 C28 H42 109.6 . .
H41 C28 H42 108.1 . .
C34 C29 C30 110.7(3) . .
C34 C29 P2 112.4(2) . .
C30 C29 P2 117.5(2) . .
C34 C29 H43 105.0 . .
C30 C29 H43 105.0 . .
P2 C29 H43 105.0 . .
C31 C30 C29 110.0(3) . .
C31 C30 H44 109.7 . .
C29 C30 H44 109.7 . .
C31 C30 H45 109.7 . .
C29 C30 H45 109.7 . .
H44 C30 H45 108.2 . .
C30 C31 C32 111.1(3) . .
C30 C31 H46 109.4 . .
C32 C31 H46 109.4 . .
C30 C31 H47 109.4 . .
C32 C31 H47 109.4 . .
H46 C31 H47 108.0 . .
C33 C32 C31 111.1(3) . .
C33 C32 H48 109.4 . .
C31 C32 H48 109.4 . .
C33 C32 H49 109.4 . .
C31 C32 H49 109.4 . .
H48 C32 H49 108.0 . .
C32 C33 C34 111.2(3) . .
C32 C33 H50 109.4 . .
C34 C33 H50 109.4 . .
C32 C33 H51 109.4 . .
C34 C33 H51 109.4 . .
H50 C33 H51 108.0 . .
C29 C34 C33 110.6(3) . .
C29 C34 H52 109.5 . .
C33 C34 H52 109.5 . .
C29 C34 H53 109.5 . .
C33 C34 H53 109.5 . .
H52 C34 H53 108.1 . .
C36 C35 C43 122.4(3) . .
C36 C35 P3 124.8(3) . .
C43 C35 P3 112.8(2) . .
C35 C36 C37 119.3(3) . .
C35 C36 H54 120.4 . .
C37 C36 H54 120.4 . .
C38 C37 C36 120.1(3) . .
C38 C37 H55 119.9 . .
C36 C37 H55 119.9 . .
C37 C38 C44 121.8(3) . .
C37 C38 H56 119.1 . .
C44 C38 H56 119.1 . .
C40 C39 C44 119.3(3) . .
C40 C39 H57 120.3 . .
C44 C39 H57 120.3 . .
C39 C40 C41 121.8(3) . .
C39 C40 H58 119.1 . .
C41 C40 H58 119.1 . .
C42 C41 C40 123.0(3) . .
C42 C41 H59 118.5 . .
C40 C41 H59 118.5 . .
C41 C42 C43 115.0(3) . .
C41 C42 Pd2 125.8(2) . .
C43 C42 Pd2 119.3(2) . .
C35 C43 C42 120.3(3) . .
C35 C43 C44 117.2(3) . .
C42 C43 C44 122.4(3) . .
C38 C44 C39 122.4(3) . .
C38 C44 C43 119.1(3) . .
C39 C44 C43 118.5(3) . .
N2 C45 C46 115.3(3) . .
N2 C45 C47 111.5(3) . .
C46 C45 C47 112.4(4) . .
N2 C45 H60 105.6 . .
C46 C45 H60 105.6 . .
C47 C45 H60 105.6 . .
C45 C46 H61 109.5 . .
C45 C46 H62 109.5 . .
H61 C46 H62 109.5 . .
C45 C46 H63 109.5 . .
H61 C46 H63 109.5 . .
H62 C46 H63 109.5 . .
C45 C47 H64 109.5 . .
C45 C47 H65 109.5 . .
H64 C47 H65 109.5 . .
C45 C47 H66 109.5 . .
H64 C47 H66 109.5 . .
H65 C47 H66 109.5 . .
N2 C48 C49 114.7(3) . .
N2 C48 C50 113.1(3) . .
C49 C48 C50 112.3(3) . .
N2 C48 H67 105.2 . .
C49 C48 H67 105.2 . .
C50 C48 H67 105.2 . .
C48 C49 H68 109.5 . .
C48 C49 H69 109.5 . .
H68 C49 H69 109.5 . .
C48 C49 H70 109.5 . .
H68 C49 H70 109.5 . .
H69 C49 H70 109.5 . .
C48 C50 H71 109.5 . .
C48 C50 H72 109.5 . .
H71 C50 H72 109.5 . .
C48 C50 H73 109.5 . .
H71 C50 H73 109.5 . .
H72 C50 H73 109.5 . .
C52 C51 C56 109.9(3) . .
C52 C51 P4 109.7(2) . .
C56 C51 P4 115.0(2) . .
C52 C51 H74 107.3 . .
C56 C51 H74 107.3 . .
P4 C51 H74 107.3 . .
C53 C52 C51 111.3(3) . .
C53 C52 H75 109.4 . .
C51 C52 H75 109.4 . .
C53 C52 H76 109.4 . .
C51 C52 H76 109.4 . .
H75 C52 H76 108.0 . .
C54 C53 C52 112.3(3) . .
C54 C53 H77 109.1 . .
C52 C53 H77 109.1 . .
C54 C53 H78 109.1 . .
C52 C53 H78 109.1 . .
H77 C53 H78 107.9 . .
C55 C54 C53 110.9(3) . .
C55 C54 H79 109.5 . .
C53 C54 H79 109.5 . .
C55 C54 H80 109.5 . .
C53 C54 H80 109.5 . .
H79 C54 H80 108.0 . .
C54 C55 C56 112.2(3) . .
C54 C55 H81 109.2 . .
C56 C55 H81 109.2 . .
C54 C55 H82 109.2 . .
C56 C55 H82 109.2 . .
H81 C55 H82 107.9 . .
C55 C56 C51 110.8(3) . .
C55 C56 H83 109.5 . .
C51 C56 H83 109.5 . .
C55 C56 H84 109.5 . .
C51 C56 H84 109.5 . .
H83 C56 H84 108.1 . .
C58 C57 C62 110.4(3) . .
C58 C57 P4 119.3(2) . .
C62 C57 P4 111.5(2) . .
C58 C57 H85 104.7 . .
C62 C57 H85 104.7 . .
P4 C57 H85 104.7 . .
C59 C58 C57 110.4(3) . .
C59 C58 H86 109.6 . .
C57 C58 H86 109.6 . .
C59 C58 H87 109.6 . .
C57 C58 H87 109.6 . .
H86 C58 H87 108.1 . .
C60 C59 C58 111.8(3) . .
C60 C59 H88 109.3 . .
C58 C59 H88 109.3 . .
C60 C59 H89 109.3 . .
C58 C59 H89 109.3 . .
H88 C59 H89 107.9 . .
C59 C60 C61 111.6(3) . .
C59 C60 H90 109.3 . .
C61 C60 H90 109.3 . .
C59 C60 H91 109.3 . .
C61 C60 H91 109.3 . .
H90 C60 H91 108.0 . .
C60 C61 C62 110.4(3) . .
C60 C61 H92 109.6 . .
C62 C61 H92 109.6 . .
C60 C61 H93 109.6 . .
C62 C61 H93 109.6 . .
H92 C61 H93 108.1 . .
C61 C62 C57 110.6(3) . .
C61 C62 H94 109.5 . .
C57 C62 H94 109.5 . .
C61 C62 H95 109.5 . .
C57 C62 H95 109.5 . .
H94 C62 H95 108.1 . .
C64 C63 C68 111.5(3) . .
C64 C63 P4 116.5(2) . .
C68 C63 P4 112.5(2) . .
C64 C63 H96 105.1 . .
C68 C63 H96 105.1 . .
P4 C63 H96 105.1 . .
C65 C64 C63 111.0(3) . .
C65 C64 H97 109.4 . .
C63 C64 H97 109.4 . .
C65 C64 H98 109.4 . .
C63 C64 H98 109.4 . .
H97 C64 H98 108.0 . .
C66 C65 C64 111.3(3) . .
C66 C65 H99 109.4 . .
C64 C65 H99 109.4 . .
C66 C65 H100 109.4 . .
C64 C65 H100 109.4 . .
H99 C65 H100 108.0 . .
C65 C66 C67 110.2(3) . .
C65 C66 H101 109.6 . .
C67 C66 H101 109.6 . .
C65 C66 H102 109.6 . .
C67 C66 H102 109.6 . .
H101 C66 H102 108.1 . .
C66 C67 C68 111.9(3) . .
C66 C67 H103 109.2 . .
C68 C67 H103 109.2 . .
C66 C67 H104 109.2 . .
C68 C67 H104 109.2 . .
H103 C67 H104 107.9 . .
C67 C68 C63 110.8(3) . .
C67 C68 H105 109.5 . .
C63 C68 H105 109.5 . .
C67 C68 H106 109.5 . .
C63 C68 H106 109.5 . .
H105 C68 H106 108.1 . .
C70 C69 H107 110.7 . .
C70 C69 H108 110.7 . .
H107 C69 H108 108.2 . .
C70 C69 H109 110.7 . .
H107 C69 H109 108.2 . .
H108 C69 H109 108.2 . .
C74 C70 C69 100.6(5) 4_655 .
C74 C70 C71 10.9(3) 4_655 .
C69 C70 C71 110.7 . .
C74 C70 H110 116.9 4_655 .
C69 C70 H110 110.7 . .
C71 C70 H110 108.2 . .
C74 C70 H111 109.5 4_655 .
C69 C70 H111 110.7 . .
C71 C70 H111 108.2 . .
H110 C70 H111 108.2 . .
C74 C71 C73 150(4) 4_655 4_655
C74 C71 C72 157(4) 4_655 .
C73 C71 C72 12.3(9) 4_655 .
C74 C71 C70 59(3) 4_655 .
C73 C71 C70 98.3(9) 4_655 .
C72 C71 C70 110.4 . .
C74 C71 H112 92.6 4_655 .
C73 C71 H112 114.5 4_655 .
C72 C71 H112 110.7 . .
C70 C71 H112 108.4 . .
C74 C71 H113 60.2 4_655 .
C73 C71 H113 118.1 4_655 .
C72 C71 H113 110.7 . .
C70 C71 H113 108.4 . .
H112 C71 H113 108.2 . .
C73 C72 C72 148(5) 4_655 4_655
C73 C72 C71 41(2) 4_655 .
C72 C72 C71 111.2(8) 4_655 .
C73 C72 C73 151(3) 4_655 .
C72 C72 C73 8.0(12) 4_655 .
C71 C72 C73 111.6 . .
C73 C72 C74 39.2(15) 4_655 4_655
C72 C72 C74 113.8(10) 4_655 4_655
C71 C72 C74 3.9(7) . 4_655
C73 C72 C74 113.7(5) . 4_655
C73 C72 H114 81.6 4_655 .
C72 C72 H114 102.6 4_655 .
C71 C72 H114 109.6 . .
C73 C72 H114 109.4 . .
C74 C72 H114 111.3 4_655 .
C73 C72 H115 92.2 4_655 .
C72 C72 H115 115.4 4_655 .
C71 C72 H115 109.4 . .
C73 C72 H115 108.5 . .
C74 C72 H115 105.5 4_655 .
H114 C72 H115 108.2 . .
C72 C73 C71 127(3) 4_655 4_655
C72 C73 C74 131.0(18) 4_655 .
C71 C73 C74 5.9(18) 4_655 .
C72 C73 C72 24(4) 4_655 .
C71 C73 C72 106.7(13) 4_655 .
C74 C73 C72 111.6 . .
C72 C73 C73 23(3) 4_655 4_655
C71 C73 C73 105.2(11) 4_655 4_655
C74 C73 C73 109.8(4) . 4_655
C72 C73 C73 5.9(6) . 4_655
C72 C73 H116 88.2 4_655 .
C71 C73 H116 115.0 4_655 .
C74 C73 H116 109.6 . .
C72 C73 H116 109.4 . .
C73 C73 H116 105.4 4_655 .
C72 C73 H117 107.5 4_655 .
C71 C73 H117 109.2 4_655 .
C74 C73 H117 109.6 . .
C72 C73 H117 109.4 . .
C73 C73 H117 115.1 4_655 .
H116 C73 H117 107.1 . .
C71 C74 C70 110(4) 4_655 4_655
C71 C74 C73 24(8) 4_655 .
C70 C74 C73 92.5(9) 4_655 .
C71 C74 C72 19(8) 4_655 4_655
C70 C74 C72 102.1(11) 4_655 4_655
C73 C74 C72 9.7(6) . 4_655
C71 C74 H118 129.4 4_655 .
C70 C74 H118 19.1 4_655 .
C73 C74 H118 110.4 . .
C72 C74 H118 119.7 4_655 .
C71 C74 H119 88.7 4_655 .
C70 C74 H119 110.4 4_655 .
C73 C74 H119 110.7 . .
C72 C74 H119 108.0 4_655 .
H118 C74 H119 108.4 . .
C71 C74 H120 110.6 4_655 .
C70 C74 H120 123.2 4_655 .
C73 C74 H120 110.7 . .
C72 C74 H120 103.6 4_655 .
H118 C74 H120 108.4 . .
H119 C74 H120 108.2 . .

loop_
_geom_bond_atom_site_label_1
_geom_bond_atom_site_label_2
_geom_bond_distance
_geom_bond_site_symmetry_2
Pd1 C8 2.078(3) .
Pd1 P1 2.2596(8) .
Pd1 S2 2.4317(8) .
Pd1 P2 2.4621(8) .
Pd2 C42 2.077(3) .
Pd2 P3 2.2532(8) .
Pd2 S1 2.4330(8) .
Pd2 P4 2.4696(8) .
S1 P1 2.0343(11) .
S2 P3 2.0372(11) .
P1 N1 1.686(3) .
P1 C1 1.816(3) .
P2 C17 1.854(3) .
P2 C29 1.859(3) .
P2 C23 1.871(3) .
P3 N2 1.688(3) .
P3 C35 1.813(3) .
P4 C51 1.855(3) .
P4 C63 1.866(3) .
P4 C57 1.873(3) .
N1 C11 1.478(4) .
N1 C14 1.488(4) .
N2 C45 1.470(4) .
N2 C48 1.491(4) .
C1 C2 1.373(5) .
C1 C9 1.422(5) .
C2 C3 1.406(5) .
C2 H1 0.9500 .
C3 C4 1.369(6) .
C3 H2 0.9500 .
C4 C10 1.422(5) .
C4 H3 0.9500 .
C5 C6 1.360(6) .
C5 C10 1.411(5) .
C5 H4 0.9500 .
C6 C7 1.408(5) .
C6 H5 0.9500 .
C7 C8 1.377(5) .
C7 H6 0.9500 .
C8 C9 1.439(4) .
C9 C10 1.429(4) .
C11 C12 1.530(5) .
C11 C13 1.533(6) .
C11 H7 1.0000 .
C12 H8 0.9800 .
C12 H9 0.9800 .
C12 H10 0.9800 .
C13 H11 0.9800 .
C13 H12 0.9800 .
C13 H13 0.9800 .
C14 C16 1.511(5) .
C14 C15 1.525(6) .
C14 H14 1.0000 .
C15 H15 0.9800 .
C15 H16 0.9800 .
C15 H17 0.9800 .
C16 H18 0.9800 .
C16 H19 0.9800 .
C16 H20 0.9800 .
C17 C22 1.528(5) .
C17 C18 1.538(4) .
C17 H21 1.0000 .
C18 C19 1.523(5) .
C18 H22 0.9900 .
C18 H23 0.9900 .
C19 C20 1.515(6) .
C19 H24 0.9900 .
C19 H25 0.9900 .
C20 C21 1.524(6) .
C20 H26 0.9900 .
C20 H27 0.9900 .
C21 C22 1.523(5) .
C21 H28 0.9900 .
C21 H29 0.9900 .
C22 H30 0.9900 .
C22 H31 0.9900 .
C23 C24 1.535(5) .
C23 C28 1.536(5) .
C23 H32 1.0000 .
C24 C25 1.535(5) .
C24 H33 0.9900 .
C24 H34 0.9900 .
C25 C26 1.515(7) .
C25 H35 0.9900 .
C25 H36 0.9900 .
C26 C27 1.530(7) .
C26 H37 0.9900 .
C26 H38 0.9900 .
C27 C28 1.525(5) .
C27 H39 0.9900 .
C27 H40 0.9900 .
C28 H41 0.9900 .
C28 H42 0.9900 .
C29 C34 1.533(4) .
C29 C30 1.538(4) .
C29 H43 1.0000 .
C30 C31 1.534(4) .
C30 H44 0.9900 .
C30 H45 0.9900 .
C31 C32 1.536(5) .
C31 H46 0.9900 .
C31 H47 0.9900 .
C32 C33 1.526(5) .
C32 H48 0.9900 .
C32 H49 0.9900 .
C33 C34 1.535(5) .
C33 H50 0.9900 .
C33 H51 0.9900 .
C34 H52 0.9900 .
C34 H53 0.9900 .
C35 C36 1.384(5) .
C35 C43 1.411(4) .
C36 C37 1.411(5) .
C36 H54 0.9500 .
C37 C38 1.364(5) .
C37 H55 0.9500 .
C38 C44 1.408(5) .
C38 H56 0.9500 .
C39 C40 1.362(5) .
C39 C44 1.416(5) .
C39 H57 0.9500 .
C40 C41 1.408(5) .
C40 H58 0.9500 .
C41 C42 1.395(4) .
C41 H59 0.9500 .
C42 C43 1.436(4) .
C43 C44 1.441(4) .
C45 C46 1.514(6) .
C45 C47 1.532(6) .
C45 H60 1.0000 .
C46 H61 0.9800 .
C46 H62 0.9800 .
C46 H63 0.9800 .
C47 H64 0.9800 .
C47 H65 0.9800 .
C47 H66 0.9800 .
C48 C49 1.503(6) .
C48 C50 1.521(5) .
C48 H67 1.0000 .
C49 H68 0.9800 .
C49 H69 0.9800 .
C49 H70 0.9800 .
C50 H71 0.9800 .
C50 H72 0.9800 .
C50 H73 0.9800 .
C51 C52 1.529(5) .
C51 C56 1.531(5) .
C51 H74 1.0000 .
C52 C53 1.529(5) .
C52 H75 0.9900 .
C52 H76 0.9900 .
C53 C54 1.513(6) .
C53 H77 0.9900 .
C53 H78 0.9900 .
C54 C55 1.512(6) .
C54 H79 0.9900 .
C54 H80 0.9900 .
C55 C56 1.525(5) .
C55 H81 0.9900 .
C55 H82 0.9900 .
C56 H83 0.9900 .
C56 H84 0.9900 .
C57 C58 1.539(5) .
C57 C62 1.543(5) .
C57 H85 1.0000 .
C58 C59 1.526(5) .
C58 H86 0.9900 .
C58 H87 0.9900 .
C59 C60 1.525(6) .
C59 H88 0.9900 .
C59 H89 0.9900 .
C60 C61 1.530(6) .
C60 H90 0.9900 .
C60 H91 0.9900 .
C61 C62 1.537(5) .
C61 H92 0.9900 .
C61 H93 0.9900 .
C62 H94 0.9900 .
C62 H95 0.9900 .
C63 C64 1.530(5) .
C63 C68 1.538(5) .
C63 H96 1.0000 .
C64 C65 1.528(5) .
C64 H97 0.9900 .
C64 H98 0.9900 .
C65 C66 1.518(6) .
C65 H99 0.9900 .
C65 H100 0.9900 .
C66 C67 1.519(6) .
C66 H101 0.9900 .
C66 H102 0.9900 .
C67 C68 1.537(5) .
C67 H103 0.9900 .
C67 H104 0.9900 .
C68 H105 0.9900 .
C68 H106 0.9900 .
C69 C70 1.5002 .
C69 H107 1.1170 .
C69 H108 1.1173 .
C69 H109 1.1171 .
C70 C74 1.405(17) 4_655
C70 C71 1.5400 .
C70 H110 1.1172 .
C70 H111 1.1171 .
C71 C74 0.311(11) 4_655
C71 C73 1.230(14) 4_655
C71 C72 1.5068 .
C71 H112 1.1168 .
C71 H113 1.1170 .
C72 C73 0.402(19) 4_655
C72 C72 1.16(2) 4_655
C72 C73 1.5142 .
C72 C74 1.796(13) 4_655
C72 H114 1.1222 .
C72 H115 1.1221 .
C73 C72 0.402(19) 4_655
C73 C71 1.230(18) 4_655
C73 C74 1.5068 .
C73 C73 1.88(2) 4_655
C73 H116 1.1221 .
C73 H117 1.1221 .
C74 C71 0.311(12) 4_655
C74 C70 1.40(2) 4_655
C74 C72 1.796(15) 4_655
C74 H118 1.1167 .
C74 H119 1.1168 .
C74 H120 1.1169 .

loop_
_geom_torsion_atom_site_label_1
_geom_torsion_atom_site_label_2
_geom_torsion_atom_site_label_3
_geom_torsion_atom_site_label_4
_geom_torsion
_geom_torsion_site_symmetry_1
_geom_torsion_site_symmetry_4
C42 Pd2 S1 P1 -88.2(4) . .
P3 Pd2 S1 P1 -74.70(4) . .
P4 Pd2 S1 P1 109.84(4) . .
C8 Pd1 S2 P3 -84.3(4) . .
P1 Pd1 S2 P3 -75.19(4) . .
P2 Pd1 S2 P3 108.65(4) . .
Pd2 S1 P1 N1 148.32(11) . .
Pd2 S1 P1 C1 -101.25(11) . .
Pd2 S1 P1 Pd1 15.37(6) . .
C8 Pd1 P1 N1 107.69(14) . .
S2 Pd1 P1 N1 -70.22(11) . .
P2 Pd1 P1 N1 -27.8(3) . .
C8 Pd1 P1 C1 -4.84(13) . .
S2 Pd1 P1 C1 177.25(10) . .
P2 Pd1 P1 C1 -140.4(3) . .
C8 Pd1 P1 S1 -123.14(10) . .
S2 Pd1 P1 S1 58.95(5) . .
P2 Pd1 P1 S1 101.3(3) . .
C8 Pd1 P2 C17 77.78(14) . .
P1 Pd1 P2 C17 -147.3(3) . .
S2 Pd1 P2 C17 -105.21(12) . .
C8 Pd1 P2 C29 -43.32(15) . .
P1 Pd1 P2 C29 91.6(3) . .
S2 Pd1 P2 C29 133.69(12) . .
C8 Pd1 P2 C23 -167.02(14) . .
P1 Pd1 P2 C23 -32.1(3) . .
S2 Pd1 P2 C23 9.99(11) . .
Pd1 S2 P3 N2 147.67(11) . .
Pd1 S2 P3 C35 -102.64(11) . .
Pd1 S2 P3 Pd2 15.58(6) . .
C42 Pd2 P3 N2 105.98(14) . .
S1 Pd2 P3 N2 -70.70(11) . .
P4 Pd2 P3 N2 -26.7(3) . .
C42 Pd2 P3 C35 -5.18(14) . .
S1 Pd2 P3 C35 178.14(11) . .
P4 Pd2 P3 C35 -137.9(3) . .
C42 Pd2 P3 S2 -125.00(10) . .
S1 Pd2 P3 S2 58.32(5) . .
P4 Pd2 P3 S2 102.3(3) . .
C42 Pd2 P4 C51 76.76(14) . .
P3 Pd2 P4 C51 -151.3(3) . .
S1 Pd2 P4 C51 -107.70(11) . .
C42 Pd2 P4 C63 -46.21(15) . .
P3 Pd2 P4 C63 85.7(3) . .
S1 Pd2 P4 C63 129.32(12) . .
C42 Pd2 P4 C57 -169.31(15) . .
P3 Pd2 P4 C57 -37.4(3) . .
S1 Pd2 P4 C57 6.23(12) . .
C1 P1 N1 C11 -129.5(3) . .
S1 P1 N1 C11 -16.6(3) . .
Pd1 P1 N1 C11 117.8(3) . .
C1 P1 N1 C14 59.6(3) . .
S1 P1 N1 C14 172.4(2) . .
Pd1 P1 N1 C14 -53.1(3) . .
C35 P3 N2 C45 -132.8(3) . .
S2 P3 N2 C45 -19.9(3) . .
Pd2 P3 N2 C45 115.1(3) . .
C35 P3 N2 C48 55.4(3) . .
S2 P3 N2 C48 168.3(2) . .
Pd2 P3 N2 C48 -56.7(3) . .
N1 P1 C1 C2 61.7(3) . .
S1 P1 C1 C2 -51.3(3) . .
Pd1 P1 C1 C2 -177.3(3) . .
N1 P1 C1 C9 -116.2(2) . .
S1 P1 C1 C9 130.8(2) . .
Pd1 P1 C1 C9 4.9(2) . .
C9 C1 C2 C3 -0.5(5) . .
P1 C1 C2 C3 -178.2(3) . .
C1 C2 C3 C4 0.5(6) . .
C2 C3 C4 C10 0.0(6) . .
C10 C5 C6 C7 -2.1(6) . .
C5 C6 C7 C8 1.7(6) . .
C6 C7 C8 C9 0.7(5) . .
C6 C7 C8 Pd1 -179.3(3) . .
P1 Pd1 C8 C7 -175.0(3) . .
S2 Pd1 C8 C7 -165.9(3) . .
P2 Pd1 C8 C7 1.0(3) . .
P1 Pd1 C8 C9 5.0(2) . .
S2 Pd1 C8 C9 14.1(6) . .
P2 Pd1 C8 C9 -179.0(2) . .
C2 C1 C9 C10 -0.1(5) . .
P1 C1 C9 C10 177.8(2) . .
C2 C1 C9 C8 -179.6(3) . .
P1 C1 C9 C8 -1.6(4) . .
C7 C8 C9 C1 176.8(3) . .
Pd1 C8 C9 C1 -3.2(4) . .
C7 C8 C9 C10 -2.6(4) . .
Pd1 C8 C9 C10 177.4(2) . .
C6 C5 C10 C4 -177.6(4) . .
C6 C5 C10 C9 0.2(5) . .
C3 C4 C10 C5 177.1(4) . .
C3 C4 C10 C9 -0.6(5) . .
C1 C9 C10 C5 -177.2(3) . .
C8 C9 C10 C5 2.2(5) . .
C1 C9 C10 C4 0.7(5) . .
C8 C9 C10 C4 -179.9(3) . .
C14 N1 C11 C12 44.4(5) . .
P1 N1 C11 C12 -125.6(3) . .
C14 N1 C11 C13 -84.5(4) . .
P1 N1 C11 C13 105.5(3) . .
C11 N1 C14 C16 50.6(5) . .
P1 N1 C14 C16 -138.5(3) . .
C11 N1 C14 C15 -77.9(4) . .
P1 N1 C14 C15 92.9(3) . .
C29 P2 C17 C22 60.1(3) . .
C23 P2 C17 C22 172.2(3) . .
Pd1 P2 C17 C22 -68.0(3) . .
C29 P2 C17 C18 -177.3(2) . .
C23 P2 C17 C18 -65.2(3) . .
Pd1 P2 C17 C18 54.5(3) . .
C22 C17 C18 C19 -56.8(4) . .
P2 C17 C18 C19 177.5(3) . .
C17 C18 C19 C20 56.6(4) . .
C18 C19 C20 C21 -55.1(5) . .
C19 C20 C21 C22 55.0(5) . .
C20 C21 C22 C17 -56.6(5) . .
C18 C17 C22 C21 56.9(4) . .
P2 C17 C22 C21 179.5(3) . .
C17 P2 C23 C24 -37.5(3) . .
C29 P2 C23 C24 71.3(3) . .
Pd1 P2 C23 C24 -159.9(2) . .
C17 P2 C23 C28 -167.6(2) . .
C29 P2 C23 C28 -58.7(3) . .
Pd1 P2 C23 C28 70.0(2) . .
C28 C23 C24 C25 -56.5(4) . .
P2 C23 C24 C25 173.0(3) . .
C23 C24 C25 C26 55.7(4) . .
C24 C25 C26 C27 -55.5(5) . .
C25 C26 C27 C28 56.4(5) . .
C26 C27 C28 C23 -57.6(4) . .
C24 C23 C28 C27 57.8(4) . .
P2 C23 C28 C27 -167.9(3) . .
C17 P2 C29 C34 -164.0(2) . .
C23 P2 C29 C34 87.7(3) . .
Pd1 P2 C29 C34 -37.4(3) . .
C17 P2 C29 C30 65.8(3) . .
C23 P2 C29 C30 -42.5(3) . .
Pd1 P2 C29 C30 -167.6(2) . .
C34 C29 C30 C31 57.8(4) . .
P2 C29 C30 C31 -171.2(2) . .
C29 C30 C31 C32 -56.9(4) . .
C30 C31 C32 C33 56.0(4) . .
C31 C32 C33 C34 -55.3(4) . .
C30 C29 C34 C33 -57.4(4) . .
P2 C29 C34 C33 169.0(2) . .
C32 C33 C34 C29 56.1(4) . .
N2 P3 C35 C36 63.8(3) . .
S2 P3 C35 C36 -49.1(3) . .
Pd2 P3 C35 C36 -176.8(3) . .
N2 P3 C35 C43 -113.6(2) . .
S2 P3 C35 C43 133.5(2) . .
Pd2 P3 C35 C43 5.7(2) . .
C43 C35 C36 C37 0.3(5) . .
P3 C35 C36 C37 -176.9(3) . .
C35 C36 C37 C38 1.1(6) . .
C36 C37 C38 C44 -0.9(6) . .
C44 C39 C40 C41 -0.3(6) . .
C39 C40 C41 C42 0.1(6) . .
C40 C41 C42 C43 0.3(5) . .
C40 C41 C42 Pd2 -179.3(3) . .
P3 Pd2 C42 C41 -175.5(3) . .
S1 Pd2 C42 C41 -162.1(2) . .
P4 Pd2 C42 C41 -0.4(3) . .
P3 Pd2 C42 C43 4.9(2) . .
S1 Pd2 C42 C43 18.3(5) . .
P4 Pd2 C42 C43 180.0(2) . .
C36 C35 C43 C42 179.8(3) . .
P3 C35 C43 C42 -2.7(4) . .
C36 C35 C43 C44 -1.8(5) . .
P3 C35 C43 C44 175.7(2) . .
C41 C42 C43 C35 178.0(3) . .
Pd2 C42 C43 C35 -2.4(4) . .
C41 C42 C43 C44 -0.4(5) . .
Pd2 C42 C43 C44 179.3(2) . .
C37 C38 C44 C39 179.5(4) . .
C37 C38 C44 C43 -0.6(6) . .
C40 C39 C44 C38 -180.0(4) . .
C40 C39 C44 C43 0.2(5) . .
C35 C43 C44 C38 1.9(5) . .
C42 C43 C44 C38 -179.7(3) . .
C35 C43 C44 C39 -178.2(3) . .
C42 C43 C44 C39 0.2(5) . .
C48 N2 C45 C46 43.2(5) . .
P3 N2 C45 C46 -127.8(3) . .
C48 N2 C45 C47 -86.5(4) . .
P3 N2 C45 C47 102.4(3) . .
C45 N2 C48 C49 -77.8(4) . .
P3 N2 C48 C49 93.8(3) . .
C45 N2 C48 C50 52.7(5) . .
P3 N2 C48 C50 -135.6(3) . .
C63 P4 C51 C52 -179.7(3) . .
C57 P4 C51 C52 -68.2(3) . .
Pd2 P4 C51 C52 50.6(3) . .
C63 P4 C51 C56 55.8(3) . .
C57 P4 C51 C56 167.4(3) . .
Pd2 P4 C51 C56 -73.8(3) . .
C56 C51 C52 C53 -55.8(4) . .
P4 C51 C52 C53 176.8(3) . .
C51 C52 C53 C54 55.0(5) . .
C52 C53 C54 C55 -53.6(5) . .
C53 C54 C55 C56 54.6(5) . .
C54 C55 C56 C51 -56.6(5) . .
C52 C51 C56 C55 56.5(4) . .
P4 C51 C56 C55 -179.1(3) . .
C51 P4 C57 C58 -35.5(3) . .
C63 P4 C57 C58 73.5(3) . .
Pd2 P4 C57 C58 -158.0(3) . .
C51 P4 C57 C62 -166.1(2) . .
C63 P4 C57 C62 -57.1(3) . .
Pd2 P4 C57 C62 71.5(2) . .
C62 C57 C58 C59 -56.9(4) . .
P4 C57 C58 C59 172.0(3) . .
C57 C58 C59 C60 55.9(5) . .
C58 C59 C60 C61 -55.5(5) . .
C59 C60 C61 C62 55.5(5) . .
C60 C61 C62 C57 -56.7(4) . .
C58 C57 C62 C61 57.8(4) . .
P4 C57 C62 C61 -167.2(2) . .
C51 P4 C63 C64 62.8(3) . .
C57 P4 C63 C64 -44.3(3) . .
Pd2 P4 C63 C64 -168.7(2) . .
C51 P4 C63 C68 -166.7(2) . .
C57 P4 C63 C68 86.2(3) . .
Pd2 P4 C63 C68 -38.2(3) . .
C68 C63 C64 C65 54.6(4) . .
P4 C63 C64 C65 -174.5(3) . .
C63 C64 C65 C66 -57.0(4) . .
C64 C65 C66 C67 57.8(4) . .
C65 C66 C67 C68 -56.9(5) . .
C66 C67 C68 C63 54.8(4) . .
C64 C63 C68 C67 -53.3(4) . .
P4 C63 C68 C67 173.7(3) . .
C69 C70 C71 C74 -23(5) . 4_655
C74 C70 C71 C73 -159(5) 4_655 4_655
C69 C70 C71 C73 177.9(12) . 4_655
C74 C70 C71 C72 -157(5) 4_655 .
C69 C70 C71 C72 180.0 . .
C74 C71 C72 C73 -67(9) 4_655 4_655
C70 C71 C72 C73 -10(6) . 4_655
C74 C71 C72 C72 131(8) 4_655 4_655
C73 C71 C72 C72 -162(7) 4_655 4_655
C70 C71 C72 C72 -171.4(13) . 4_655
C74 C71 C72 C73 122(7) 4_655 .
C73 C71 C72 C73 -170(6) 4_655 .
C70 C71 C72 C73 180.0 . .
C73 C71 C72 C74 67(9) 4_655 4_655
C70 C71 C72 C74 58(7) . 4_655
C73 C72 C73 C72 76(11) 4_655 4_655
C71 C72 C73 C72 89(6) . 4_655
C74 C72 C73 C72 93(6) 4_655 4_655
C73 C72 C73 C71 -77(6) 4_655 4_655
C72 C72 C73 C71 -152(6) 4_655 4_655
C71 C72 C73 C71 -63.5(17) . 4_655
C74 C72 C73 C71 -59.9(12) 4_655 4_655
C73 C72 C73 C74 -73(6) 4_655 .
C72 C72 C73 C74 -149(6) 4_655 .
C71 C72 C73 C74 -60.0 . .
C74 C72 C73 C74 -56.4(7) 4_655 .
C72 C72 C73 C73 -76(11) 4_655 4_655
C71 C72 C73 C73 13(6) . 4_655
C74 C72 C73 C73 17(6) 4_655 4_655
C72 C73 C74 C71 -50(10) 4_655 4_655
C72 C73 C74 C71 -34(10) . 4_655
C73 C73 C74 C71 -40(10) 4_655 4_655
C72 C73 C74 C70 171(6) 4_655 4_655
C71 C73 C74 C70 -139(12) 4_655 4_655
C72 C73 C74 C70 -173(2) . 4_655
C73 C73 C74 C70 -179(2) 4_655 4_655
C71 C73 C74 C72 50(10) 4_655 4_655
C72 C73 C74 C72 16(5) . 4_655
C73 C73 C74 C72 10(5) 4_655 4_655
